data_7159335
loop_
_publ_author_name
'Huang, Jia-Hua'
'Lv, Jian-Ming'
'Xie, Yan-Feng'
'Zhao, Huan'
'Xiao, Liang-Yan'
'Dai, Ping'
'Qin, Sheng-Ying'
'Hu, Dan'
'Gao, Hao'
'Yao, Xin-Sheng'

_publ_section_title
;
 Isolation of new compounds related to xyloketals biosynthesis implies an
 alternative pathway for furan-fused-chromene formation.
;
_journal_issue 20
_journal_name_full 'Organic &amp; biomolecular chemistry'
_journal_page_first 4309
_journal_page_last 4318
_journal_paper_doi 10.1039/d3ob00426k
_journal_volume 21
_journal_year 2023
_chemical_formula_moiety 'C15 H20 O3'
_chemical_formula_sum 'C15 H20 O3'
_chemical_formula_weight 248.31
_space_group_crystal_system monoclinic
_space_group_IT_number 4
_space_group_name_Hall 'P 2yb'
_space_group_name_H-M_alt 'P 1 21 1'
_atom_sites_solution_hydrogens geom
_atom_sites_solution_primary direct
_audit_creation_date 2023-03-04
_audit_creation_method
;
Olex2 1.2
(compiled 2018.05.29 svn.r3508 for OlexSys, GUI svn.r5506)
;
_audit_update_record
;
2023-03-04 deposited with the CCDC.	2023-05-03 downloaded from the CCDC.
;
_cell_angle_alpha 90
_cell_angle_beta 90.5004(15)
_cell_angle_gamma 90
_cell_formula_units_Z 4
_cell_length_a 9.35263(13)
_cell_length_b 15.2684(2)
_cell_length_c 9.55302(17)
_cell_measurement_reflns_used 12380
_cell_measurement_temperature 149.99(10)
_cell_measurement_theta_max 73.4390
_cell_measurement_theta_min 2.8480
_cell_volume 1364.12(4)
_computing_cell_refinement 'CrysAlisPro 1.171.38.43f (Rigaku OD, 2015)'
_computing_data_collection 'CrysAlisPro 1.171.38.43f (Rigaku OD, 2015)'
_computing_data_reduction 'CrysAlisPro 1.171.38.43f (Rigaku OD, 2015)'
_computing_molecular_graphics 'Olex2 (Dolomanov et al., 2009)'
_computing_publication_material 'Olex2 (Dolomanov et al., 2009)'
_computing_structure_refinement 'ShelXL (Sheldrick, 2015)'
_computing_structure_solution 'ShelXS (Sheldrick, 2008)'
_diffrn_ambient_environment N~2~
_diffrn_ambient_temperature 149.99(10)
_diffrn_detector 'CCD plate'
_diffrn_detector_area_resol_mean 5.2684
_diffrn_detector_type AtlasS2
_diffrn_measured_fraction_theta_full 1.000
_diffrn_measured_fraction_theta_max 0.986
_diffrn_measurement_details
;
List of Runs (angles in degrees, time in seconds):

  # Type    Start    End  Width  t~exp~   \w     \q     \k     \f   Frames
#--------------------------------------------------------------------------
  1  \w    -96.00  -2.00   1.00    1.00    --  -40.73 125.00  30.00   94
  2  \w    -69.00  32.00   1.00    1.00    --  -40.73  57.00 -60.00  101
  3  \w     94.00 178.00   1.00    1.00    --  106.95 125.00-180.00   84
  4  \w     94.00 178.00   1.00    1.00    --  106.95 125.00  60.00   84
  5  \w     81.00 178.00   1.00    1.00    --  106.95  45.00-180.00   97
  6  \w     31.00 140.00   1.00    1.00    --  106.95 -77.00   0.00  109
  7  \w     74.00 178.00   1.00    1.00    --  106.95  77.00 120.00  104
  8  \w   -113.00 -13.00   1.00    1.00    --  -40.73 -57.00 -30.00  100
  9  \w   -113.00 -13.00   1.00    1.00    --  -40.73 -57.00-150.00  100
 10  \w     81.00 178.00   1.00    1.00    --  106.95  45.00 -30.00   97
 11  \w     81.00 178.00   1.00    1.00    --  106.95  45.00 -90.00   97
 12  \w     25.00 109.00   1.00    1.00    --  106.95 -95.00-180.00   84
 13  \w     78.00 178.00   1.00    1.00    --  106.95  61.00  30.00  100
 14  \w   -113.00 -13.00   1.00    1.00    --  -40.73 -57.00  90.00  100
 15  \w   -117.00  -8.00   1.00    1.00    --  -40.73 -77.00-180.00  109
 16  \w     81.00 178.00   1.00    1.00    --  106.95  45.00  90.00   97
 17  \w     78.00 178.00   1.00    1.00    --  106.95  61.00   0.00  100
 18  \w     74.00 178.00   1.00    1.00    --  106.95  77.00 -90.00  104
 19  \w     74.00 178.00   1.00    1.00    --  106.95  77.00-150.00  104
 20  \w    -65.00  34.00   1.00    1.00    --  -40.73  38.00-120.00   99
 21  \w   -117.00  -8.00   1.00    1.00    --  -40.73 -77.00 -60.00  109
 22  \w     34.00  73.00   1.00    1.00    --  106.95-125.00 -60.00   39
;
_diffrn_measurement_device 'four-circle diffractometer'
_diffrn_measurement_device_type 'SuperNova, Dual, Cu at zero, AtlasS2'
_diffrn_measurement_method '\w scans'
_diffrn_orient_matrix_type 'CrysAlisPro convention (1999,Acta A55,543-557)'
_diffrn_orient_matrix_UB_11 -0.1139022000
_diffrn_orient_matrix_UB_12 -0.0543334000
_diffrn_orient_matrix_UB_13 0.0767941000
_diffrn_orient_matrix_UB_21 -0.1188077000
_diffrn_orient_matrix_UB_22 0.0568719000
_diffrn_orient_matrix_UB_23 -0.0660609000
_diffrn_orient_matrix_UB_31 -0.0090154000
_diffrn_orient_matrix_UB_32 -0.0631484000
_diffrn_orient_matrix_UB_33 -0.1254146000
_diffrn_radiation_monochromator mirror
_diffrn_radiation_probe x-ray
_diffrn_radiation_type CuK\a
_diffrn_radiation_wavelength 1.54184
_diffrn_reflns_av_R_equivalents 0.0405
_diffrn_reflns_av_unetI/netI 0.0299
_diffrn_reflns_Laue_measured_fraction_full 1.000
_diffrn_reflns_Laue_measured_fraction_max 0.986
_diffrn_reflns_limit_h_max 11
_diffrn_reflns_limit_h_min -11
_diffrn_reflns_limit_k_max 18
_diffrn_reflns_limit_k_min -18
_diffrn_reflns_limit_l_max 11
_diffrn_reflns_limit_l_min -11
_diffrn_reflns_number 16884
_diffrn_reflns_point_group_measured_fraction_full 0.997
_diffrn_reflns_point_group_measured_fraction_max 0.972
_diffrn_reflns_theta_full 67.684
_diffrn_reflns_theta_max 73.988
_diffrn_reflns_theta_min 4.629
_diffrn_source 'micro-focus sealed X-ray tube'
_diffrn_source_type 'SuperNova (Cu) X-ray Source'
_exptl_absorpt_coefficient_mu 0.667
_exptl_absorpt_correction_T_max 1.00000
_exptl_absorpt_correction_T_min 0.86177
_exptl_absorpt_correction_type multi-scan
_exptl_absorpt_process_details
;
CrysAlisPro 1.171.38.43f (Rigaku Oxford Diffraction, 2015)
Empirical absorption correction using spherical harmonics,
 implemented in SCALE3 ABSPACK scaling algorithm.
;
_exptl_crystal_colour colourless
_exptl_crystal_colour_primary colourless
_exptl_crystal_density_diffrn 1.209
_exptl_crystal_density_method 'not measured'
_exptl_crystal_description block
_exptl_crystal_F_000 536
_exptl_crystal_size_max 0.16
_exptl_crystal_size_mid 0.12
_exptl_crystal_size_min 0.11
_refine_diff_density_max 0.148
_refine_diff_density_min -0.260
_refine_diff_density_rms 0.052
_refine_ls_abs_structure_details
;
 Flack x determined using 2345 quotients [(I+)-(I-)]/[(I+)+(I-)]
 (Parsons, Flack and Wagner, Acta Cryst. B69 (2013) 249-259).
;
_refine_ls_abs_structure_Flack -0.08(8)
_refine_ls_extinction_method none
_refine_ls_goodness_of_fit_ref 1.059
_refine_ls_hydrogen_treatment constr
_refine_ls_matrix_type full
_refine_ls_number_parameters 333
_refine_ls_number_reflns 5393
_refine_ls_number_restraints 1
_refine_ls_restrained_S_all 1.059
_refine_ls_R_factor_all 0.0389
_refine_ls_R_factor_gt 0.0378
_refine_ls_shift/su_max 0.001
_refine_ls_shift/su_mean 0.000
_refine_ls_structure_factor_coef Fsqd
_refine_ls_weighting_details 'w=1/[\s^2^(Fo^2^)+(0.0588P)^2^+0.0810P] where P=(Fo^2^+2Fc^2^)/3'
_refine_ls_weighting_scheme calc
_refine_ls_wR_factor_gt 0.0955
_refine_ls_wR_factor_ref 0.0972
_reflns_Friedel_coverage 0.896
_reflns_Friedel_fraction_full 0.993
_reflns_Friedel_fraction_max 0.955
_reflns_number_gt 5216
_reflns_number_total 5393
_reflns_threshold_expression 'I > 2\s(I)'
_cod_data_source_file d3ob00426k2.cif
_cod_data_source_block ahk-4
_cod_depositor_comments
;
Adding full bibliography for 7159333--7159336.cif.

2024-12-16
Z value and formula fixed to values more according to usual
chemical conventions.                 miguel
;
_cod_original_formula_sum 'C30 H40 O6'
_cod_original_formula_weight 496.62
_cod_original_formula_moiety '2(C15 H20 O3)'
_cod_original_formula_units_Z 2
_cod_database_code 7159335
_shelx_shelxl_version_number 2014/7
_shelx_space_group_comment
;
The symmetry employed for this shelxl refinement is uniquely defined
by the following loop, which should always be used as a source of
symmetry information in preference to the above space-group names.
They are only intended as comments.
;
_shelx_estimated_absorpt_t_max 0.930
_shelx_estimated_absorpt_t_min 0.901
_reflns_odcompleteness_completeness 99.96
_reflns_odcompleteness_iscentric 1
_reflns_odcompleteness_theta 66.97
_olex2_refinement_description
;
1. Fixed Uiso
 At 1.2 times of:
  All C(H) groups, All C(H,H) groups
 At 1.5 times of:
  All C(H,H,H) groups
2.a Ternary CH refined with riding coordinates:
 C6'(H6'), C5'(H5'), C6(H6), C5(H5)
2.b Secondary CH2 refined with riding coordinates:
 C7'(H7'A,H7'B), C4'(H4'A,H4'B), C7(H7A,H7B), C4(H4A,H4B)
2.c Aromatic/amide H refined with riding coordinates:
 C13'(H13'), C15'(H15'), C15(H15), C13(H13)
2.d Idealised Me refined as rotating group:
 C16'(H16A,H16B,H16C), C10'(H10A,H10B,H10C), C11'(H11A,H11B,H11C), C17'(H17A,
 H17B,H17C), C16(H16D,H16E,H16F), C17(H17D,H17E,H17F), C10(H10D,H10E,H10F),
 C11(H11D,H11E,H11F)
;
_olex2_submission_special_instructions 'No special instructions were received'
_oxdiff_exptl_absorpt_empirical_details
;
Empirical correction (ABSPACK) includes:
- Absorption correction using spherical harmonics
- Frame scaling
;
_oxdiff_exptl_absorpt_empirical_full_max 4.016
_oxdiff_exptl_absorpt_empirical_full_min 0.647

loop_
_space_group_symop_operation_xyz
'x, y, z'
'-x, y+1/2, -z'

loop_
_atom_site_label
_atom_site_type_symbol
_atom_site_fract_x
_atom_site_fract_y
_atom_site_fract_z
_atom_site_U_iso_or_equiv
_atom_site_adp_type
_atom_site_occupancy
_atom_site_site_symmetry_order
_atom_site_calc_flag
_atom_site_refinement_flags_posn
_atom_site_refinement_flags_adp
_atom_site_refinement_flags_occupancy
_atom_site_disorder_assembly
_atom_site_disorder_group
O1' O -0.19463(14) -0.38408(10) -0.24578(14) 0.0328(3) Uani 1 1 d . . . . .
O3' O -0.09506(17) -0.40010(11) -0.45883(15) 0.0368(3) Uani 1 1 d . . . . .
C8' C -0.0762(2) -0.29842(13) -0.0644(2) 0.0278(4) Uani 1 1 d . . . . .
O4' O -0.45749(18) -0.30805(13) 0.15874(17) 0.0458(4) Uani 1 1 d . . . . .
C9' C -0.1944(2) -0.34255(13) -0.1189(2) 0.0272(4) Uani 1 1 d . . . . .
C12' C -0.0913(2) -0.25754(13) 0.0663(2) 0.0310(4) Uani 1 1 d . . . . .
C13' C -0.2198(2) -0.26167(14) 0.1367(2) 0.0340(4) Uani 1 1 d . . . . .
H13' H -0.2287 -0.2341 0.2230 0.041 Uiso 1 1 calc R . . . .
C15' C -0.3254(2) -0.34669(14) -0.0493(2) 0.0307(4) Uani 1 1 d . . . . .
H15' H -0.4032 -0.3756 -0.0892 0.037 Uiso 1 1 calc R . . . .
C7' C 0.0618(2) -0.29589(16) -0.1445(2) 0.0350(5) Uani 1 1 d . . . . .
H7'A H 0.1302 -0.3354 -0.1009 0.042 Uiso 1 1 calc R . . . .
H7'B H 0.1012 -0.2372 -0.1404 0.042 Uiso 1 1 calc R . . . .
C14' C -0.3363(2) -0.30687(14) 0.0795(2) 0.0330(4) Uani 1 1 d . . . . .
C2' C -0.0592(2) -0.39939(14) -0.3163(2) 0.0294(4) Uani 1 1 d . . . . .
C16' C 0.0338(3) -0.20928(17) 0.1301(2) 0.0421(5) Uani 1 1 d . . . . .
H16A H 0.1122 -0.2491 0.1435 0.063 Uiso 1 1 calc GR . . . .
H16B H 0.0066 -0.1852 0.2188 0.063 Uiso 1 1 calc GR . . . .
H16C H 0.0624 -0.1628 0.0687 0.063 Uiso 1 1 calc GR . . . .
C6' C 0.0399(2) -0.32209(14) -0.2967(2) 0.0306(4) Uani 1 1 d . . . . .
H6' H 0.1332 -0.3374 -0.3357 0.037 Uiso 1 1 calc R . . . .
C5' C -0.0299(2) -0.25362(15) -0.3918(2) 0.0369(5) Uani 1 1 d . . . . .
H5' H -0.1082 -0.2253 -0.3414 0.044 Uiso 1 1 calc R . . . .
C10' C -0.0037(3) -0.48793(15) -0.2740(3) 0.0399(5) Uani 1 1 d . . . . .
H10A H 0.0142 -0.4887 -0.1749 0.060 Uiso 1 1 calc GR . . . .
H10B H 0.0836 -0.4998 -0.3227 0.060 Uiso 1 1 calc GR . . . .
H10C H -0.0733 -0.5318 -0.2975 0.060 Uiso 1 1 calc GR . . . .
C11' C 0.0735(4) -0.18394(19) -0.4423(3) 0.0570(7) Uani 1 1 d . . . . .
H11A H 0.1152 -0.1544 -0.3632 0.086 Uiso 1 1 calc GR . . . .
H11B H 0.0231 -0.1424 -0.4997 0.086 Uiso 1 1 calc GR . . . .
H11C H 0.1477 -0.2110 -0.4961 0.086 Uiso 1 1 calc GR . . . .
C4' C -0.0926(3) -0.31067(18) -0.5092(2) 0.0439(5) Uani 1 1 d . . . . .
H4'A H -0.1887 -0.2914 -0.5328 0.053 Uiso 1 1 calc R . . . .
H4'B H -0.0341 -0.3064 -0.5923 0.053 Uiso 1 1 calc R . . . .
C17' C -0.5795(3) -0.3519(2) 0.1019(3) 0.0481(6) Uani 1 1 d . . . . .
H17A H -0.6032 -0.3273 0.0122 0.072 Uiso 1 1 calc GR . . . .
H17B H -0.6589 -0.3448 0.1639 0.072 Uiso 1 1 calc GR . . . .
H17C H -0.5586 -0.4131 0.0914 0.072 Uiso 1 1 calc GR . . . .
O4 O -0.02925(17) -0.05154(12) -0.13269(18) 0.0424(4) Uani 1 1 d . . . . .
C8 C -0.4208(2) -0.03395(14) -0.3437(2) 0.0323(4) Uani 1 1 d . . . . .
O1 O -0.30201(16) 0.05794(13) -0.51582(17) 0.0454(4) Uani 1 1 d . . . . .
O3 O -0.40083(17) 0.07498(11) -0.73103(16) 0.0399(4) Uani 1 1 d . . . . .
C12 C -0.4039(2) -0.08374(14) -0.2211(2) 0.0321(4) Uani 1 1 d . . . . .
C15 C -0.1681(2) 0.00554(15) -0.3288(2) 0.0316(4) Uani 1 1 d . . . . .
H15 H -0.0899 0.0351 -0.3653 0.038 Uiso 1 1 calc R . . . .
C13 C -0.2719(2) -0.08843(14) -0.1543(2) 0.0339(4) Uani 1 1 d . . . . .
H13 H -0.2613 -0.1220 -0.0737 0.041 Uiso 1 1 calc R . . . .
C14 C -0.1549(2) -0.04311(14) -0.2075(2) 0.0320(4) Uani 1 1 d . . . . .
C16 C -0.5301(2) -0.13151(17) -0.1594(3) 0.0418(5) Uani 1 1 d . . . . .
H16D H -0.6050 -0.0904 -0.1401 0.063 Uiso 1 1 calc GR . . . .
H16E H -0.5011 -0.1599 -0.0741 0.063 Uiso 1 1 calc GR . . . .
H16F H -0.5642 -0.1746 -0.2248 0.063 Uiso 1 1 calc GR . . . .
C7 C -0.5636(2) -0.02311(18) -0.4179(3) 0.0415(5) Uani 1 1 d . . . . .
H7A H -0.6200 0.0205 -0.3693 0.050 Uiso 1 1 calc R . . . .
H7B H -0.6153 -0.0781 -0.4154 0.050 Uiso 1 1 calc R . . . .
C9 C -0.3015(2) 0.00938(15) -0.3954(2) 0.0323(4) Uani 1 1 d . . . . .
C17 C 0.0851(2) 0.00552(17) -0.1697(3) 0.0429(5) Uani 1 1 d . . . . .
H17D H 0.1152 -0.0073 -0.2633 0.064 Uiso 1 1 calc GR . . . .
H17E H 0.1638 -0.0029 -0.1060 0.064 Uiso 1 1 calc GR . . . .
H17F H 0.0532 0.0652 -0.1647 0.064 Uiso 1 1 calc GR . . . .
C2 C -0.4358(2) 0.07742(16) -0.5884(2) 0.0350(5) Uani 1 1 d . . . . .
C6 C -0.5443(2) 0.00496(16) -0.5692(2) 0.0348(5) Uani 1 1 d . . . . .
H6 H -0.6367 0.0259 -0.6047 0.042 Uiso 1 1 calc R . . . .
C4 C -0.4113(3) -0.01421(18) -0.7795(3) 0.0462(6) Uani 1 1 d . . . . .
H4A H -0.3166 -0.0385 -0.7932 0.055 Uiso 1 1 calc R . . . .
H4B H -0.4629 -0.0165 -0.8680 0.055 Uiso 1 1 calc R . . . .
C5 C -0.4910(2) -0.06638(17) -0.6684(3) 0.0414(5) Uani 1 1 d . . . . .
H5 H -0.4232 -0.1043 -0.6183 0.050 Uiso 1 1 calc R . . . .
C10 C -0.4820(3) 0.16830(18) -0.5502(3) 0.0462(6) Uani 1 1 d . . . . .
H10D H -0.5033 0.1706 -0.4522 0.069 Uiso 1 1 calc GR . . . .
H10E H -0.5657 0.1837 -0.6036 0.069 Uiso 1 1 calc GR . . . .
H10F H -0.4064 0.2088 -0.5705 0.069 Uiso 1 1 calc GR . . . .
C11 C -0.6104(3) -0.1221(2) -0.7308(4) 0.0625(8) Uani 1 1 d . . . . .
H11D H -0.6604 -0.1513 -0.6570 0.094 Uiso 1 1 calc GR . . . .
H11E H -0.5704 -0.1648 -0.7930 0.094 Uiso 1 1 calc GR . . . .
H11F H -0.6757 -0.0852 -0.7819 0.094 Uiso 1 1 calc GR . . . .

loop_
_atom_site_aniso_label
_atom_site_aniso_U_11
_atom_site_aniso_U_22
_atom_site_aniso_U_33
_atom_site_aniso_U_23
_atom_site_aniso_U_13
_atom_site_aniso_U_12
O1' 0.0309(7) 0.0437(8) 0.0240(7) -0.0107(6) 0.0043(5) -0.0063(6)
O3' 0.0445(8) 0.0430(8) 0.0228(7) -0.0054(6) 0.0036(6) -0.0030(7)
C8' 0.0354(10) 0.0259(9) 0.0220(9) 0.0001(7) -0.0025(7) 0.0003(7)
O4' 0.0460(9) 0.0581(11) 0.0336(8) -0.0038(8) 0.0119(7) 0.0087(8)
C9' 0.0333(9) 0.0283(9) 0.0199(9) -0.0015(7) -0.0001(7) 0.0012(7)
C12' 0.0449(11) 0.0250(9) 0.0229(9) 0.0006(7) -0.0081(8) 0.0029(8)
C13' 0.0515(12) 0.0314(10) 0.0190(9) -0.0015(8) -0.0022(8) 0.0099(9)
C15' 0.0329(9) 0.0336(10) 0.0255(10) -0.0005(8) -0.0006(8) 0.0019(8)
C7' 0.0325(10) 0.0399(12) 0.0326(11) -0.0037(9) -0.0001(8) -0.0064(8)
C14' 0.0396(10) 0.0340(10) 0.0255(9) 0.0038(8) 0.0049(8) 0.0101(9)
C2' 0.0302(9) 0.0340(10) 0.0241(9) -0.0036(8) 0.0044(7) -0.0031(8)
C16' 0.0575(14) 0.0385(12) 0.0301(11) -0.0054(9) -0.0106(10) -0.0058(10)
C6' 0.0318(9) 0.0291(10) 0.0310(10) -0.0007(8) 0.0061(8) -0.0020(8)
C5' 0.0455(11) 0.0329(11) 0.0324(11) 0.0022(9) 0.0097(9) 0.0038(9)
C10' 0.0449(11) 0.0320(11) 0.0430(13) 0.0013(9) 0.0056(10) -0.0018(9)
C11' 0.0806(19) 0.0404(14) 0.0505(16) 0.0096(12) 0.0172(14) -0.0070(13)
C4' 0.0543(13) 0.0496(14) 0.0278(11) 0.0066(10) 0.0023(10) 0.0028(11)
C17' 0.0428(12) 0.0562(16) 0.0455(14) 0.0042(12) 0.0149(10) 0.0002(11)
O4 0.0384(8) 0.0466(9) 0.0419(9) 0.0096(8) -0.0105(7) 0.0014(7)
C8 0.0303(9) 0.0391(11) 0.0276(10) 0.0058(8) 0.0025(8) 0.0017(8)
O1 0.0305(7) 0.0701(12) 0.0355(8) 0.0269(8) -0.0037(6) -0.0062(7)
O3 0.0431(8) 0.0507(10) 0.0257(7) 0.0100(7) 0.0015(6) -0.0008(7)
C12 0.0356(10) 0.0314(10) 0.0293(10) 0.0032(8) 0.0067(8) 0.0039(8)
C15 0.0304(9) 0.0363(11) 0.0282(10) 0.0017(8) 0.0012(8) 0.0001(8)
C13 0.0430(11) 0.0322(10) 0.0265(10) 0.0073(8) 0.0000(8) 0.0064(9)
C14 0.0333(10) 0.0333(10) 0.0293(10) 0.0000(8) -0.0031(8) 0.0081(8)
C16 0.0427(12) 0.0451(13) 0.0379(12) 0.0136(10) 0.0074(10) -0.0028(10)
C7 0.0298(10) 0.0584(15) 0.0363(12) 0.0145(10) 0.0021(9) -0.0002(9)
C9 0.0319(9) 0.0384(11) 0.0266(10) 0.0067(8) 0.0019(8) 0.0020(8)
C17 0.0380(11) 0.0432(13) 0.0472(14) -0.0044(11) -0.0105(10) -0.0002(9)
C2 0.0321(9) 0.0496(13) 0.0232(10) 0.0099(9) -0.0031(8) 0.0011(9)
C6 0.0288(9) 0.0450(12) 0.0305(11) 0.0082(9) -0.0020(8) 0.0032(9)
C4 0.0477(13) 0.0544(15) 0.0367(13) -0.0031(11) 0.0044(10) 0.0001(11)
C5 0.0356(10) 0.0441(13) 0.0444(13) 0.0060(10) 0.0021(9) 0.0068(9)
C10 0.0483(13) 0.0477(14) 0.0426(13) 0.0012(11) -0.0013(10) -0.0026(11)
C11 0.0594(17) 0.0544(16) 0.074(2) -0.0159(16) 0.0131(15) -0.0112(13)

loop_
_atom_type_symbol
_atom_type_description
_atom_type_scat_dispersion_real
_atom_type_scat_dispersion_imag
_atom_type_scat_source
C C 0.0181 0.0091 'International Tables Vol C Tables 4.2.6.8 and 6.1.1.4'
H H 0.0000 0.0000 'International Tables Vol C Tables 4.2.6.8 and 6.1.1.4'
O O 0.0492 0.0322 'International Tables Vol C Tables 4.2.6.8 and 6.1.1.4'

loop_
_geom_angle_atom_site_label_1
_geom_angle_atom_site_label_2
_geom_angle_atom_site_label_3
_geom_angle
_geom_angle_site_symmetry_1
_geom_angle_site_symmetry_3
_geom_angle_publ_flag
C9' O1' C2' 119.26(14) . . ?
C2' O3' C4' 108.16(17) . . ?
C9' C8' C12' 117.55(18) . . ?
C9' C8' C7' 120.19(17) . . ?
C12' C8' C7' 122.25(18) . . ?
C14' O4' C17' 117.35(18) . . ?
O1' C9' C8' 123.48(17) . . ?
O1' C9' C15' 113.87(17) . . ?
C8' C9' C15' 122.64(18) . . ?
C8' C12' C16' 119.56(19) . . ?
C13' C12' C8' 120.45(19) . . ?
C13' C12' C16' 120.00(19) . . ?
C12' C13' C14' 120.65(18) . . ?
C14' C15' C9' 118.41(19) . . ?
C8' C7' C6' 111.74(17) . . ?
O4' C14' C13' 115.90(19) . . ?
O4' C14' C15' 123.8(2) . . ?
C15' C14' C13' 120.28(19) . . ?
O1' C2' C6' 110.58(16) . . ?
O1' C2' C10' 108.64(17) . . ?
O3' C2' O1' 104.43(15) . . ?
O3' C2' C6' 105.57(17) . . ?
O3' C2' C10' 109.51(18) . . ?
C10' C2' C6' 117.32(17) . . ?
C7' C6' C5' 116.23(18) . . ?
C2' C6' C7' 113.69(17) . . ?
C2' C6' C5' 101.65(17) . . ?
C6' C5' C4' 101.84(18) . . ?
C11' C5' C6' 113.5(2) . . ?
C11' C5' C4' 113.9(2) . . ?
O3' C4' C5' 107.44(18) . . ?
C14 O4 C17 116.93(18) . . ?
C12 C8 C7 122.80(19) . . ?
C9 C8 C12 117.96(19) . . ?
C9 C8 C7 119.21(19) . . ?
C9 O1 C2 120.52(16) . . ?
C2 O3 C4 108.73(17) . . ?
C8 C12 C16 120.26(19) . . ?
C13 C12 C8 120.31(19) . . ?
C13 C12 C16 119.42(19) . . ?
C14 C15 C9 118.57(19) . . ?
C12 C13 C14 120.38(19) . . ?
O4 C14 C15 123.78(19) . . ?
O4 C14 C13 115.72(18) . . ?
C15 C14 C13 120.49(18) . . ?
C8 C7 C6 111.36(17) . . ?
C8 C9 C15 122.27(19) . . ?
O1 C9 C8 123.99(18) . . ?
O1 C9 C15 113.73(18) . . ?
O1 C2 C6 111.55(18) . . ?
O1 C2 C10 108.8(2) . . ?
O3 C2 O1 104.50(16) . . ?
O3 C2 C6 105.07(18) . . ?
O3 C2 C10 109.28(19) . . ?
C10 C2 C6 116.89(19) . . ?
C7 C6 C5 115.5(2) . . ?
C2 C6 C7 114.00(19) . . ?
C2 C6 C5 102.88(18) . . ?
O3 C4 C5 107.6(2) . . ?
C4 C5 C6 102.9(2) . . ?
C11 C5 C6 113.5(2) . . ?
C11 C5 C4 112.3(2) . . ?

loop_
_geom_bond_atom_site_label_1
_geom_bond_atom_site_label_2
_geom_bond_distance
_geom_bond_site_symmetry_2
_geom_bond_publ_flag
O1' C9' 1.368(2) . ?
O1' C2' 1.459(2) . ?
O3' C2' 1.399(2) . ?
O3' C4' 1.448(3) . ?
C8' C9' 1.392(3) . ?
C8' C12' 1.403(3) . ?
C8' C7' 1.507(3) . ?
O4' C14' 1.368(3) . ?
O4' C17' 1.426(3) . ?
C9' C15' 1.401(3) . ?
C12' C13' 1.384(3) . ?
C12' C16' 1.507(3) . ?
C13' C14' 1.397(3) . ?
C15' C14' 1.377(3) . ?
C7' C6' 1.520(3) . ?
C2' C6' 1.512(3) . ?
C2' C10' 1.502(3) . ?
C6' C5' 1.528(3) . ?
C5' C11' 1.520(3) . ?
C5' C4' 1.533(3) . ?
O4 C14 1.376(2) . ?
O4 C17 1.426(3) . ?
C8 C12 1.404(3) . ?
C8 C7 1.515(3) . ?
C8 C9 1.392(3) . ?
O1 C9 1.368(3) . ?
O1 C2 1.456(2) . ?
O3 C2 1.405(3) . ?
O3 C4 1.441(3) . ?
C12 C13 1.387(3) . ?
C12 C16 1.511(3) . ?
C15 C14 1.381(3) . ?
C15 C9 1.397(3) . ?
C13 C14 1.394(3) . ?
C7 C6 1.520(3) . ?
C2 C6 1.513(3) . ?
C2 C10 1.499(4) . ?
C6 C5 1.530(4) . ?
C4 C5 1.527(4) . ?
C5 C11 1.521(4) . ?
